data_9014322
loop_
_publ_author_name
'Mereiter, K.'

_publ_section_title
;
 The crystal structure of albrechtschraufite, MgCa4F2[UO2(CO3)3]2*17-18H2O
;
_journal_name_full 'Mineralogy and Petrology'
_journal_page_first pre
_journal_page_last print
_journal_volume xx
_journal_year 2013
_chemical_compound_source 'Joachimsthal, Bohemia'
_chemical_formula_sum 'C6 H34.56 Ca4 F2 Mg O39.28 U2'
_chemical_name_mineral Albrechtschraufite
_space_group_IT_number 2
_symmetry_space_group_name_Hall '-P 1'
_symmetry_space_group_name_H-M 'P -1'
_cell_angle_alpha 115.82
_cell_angle_beta 107.61
_cell_angle_gamma 92.84
_cell_formula_units_Z 2
_cell_length_a 13.569
_cell_length_b 13.419
_cell_length_c 11.622
_cell_volume 1774.626
_database_code_amcsd 0018906
_exptl_crystal_density_diffrn 2.684
_cod_original_formula_sum 'Mg Ca4 F2 U2 O39.28 C6 H34.56'
_cod_database_code 9014322

loop_
_space_group_symop_operation_xyz
x,y,z
-x,-y,-z

loop_
_atom_site_aniso_label
_atom_site_aniso_U_11
_atom_site_aniso_U_22
_atom_site_aniso_U_33
_atom_site_aniso_U_12
_atom_site_aniso_U_13
_atom_site_aniso_U_23
Mg 0.01030 0.01060 0.01960 0.00330 0.00710 0.00950
Ca1 0.01010 0.01000 0.01760 0.00278 0.00448 0.00830
Ca2 0.01400 0.01720 0.02420 0.00480 0.00920 0.01420
Ca3 0.01090 0.01290 0.02440 0.00482 0.00790 0.01100
Ca4 0.01980 0.02260 0.02410 0.00670 0.00670 0.01320
F1 0.01630 0.01460 0.02510 0.00750 0.01080 0.01400
F2 0.01380 0.01780 0.02920 0.00820 0.01250 0.01590
U1 0.00929 0.00999 0.02019 0.00339 0.00647 0.00949
O1 0.02350 0.02240 0.02390 0.00460 0.00900 0.01220
O2 0.02390 0.02480 0.02460 0.00480 0.00820 0.01140
C1 0.01060 0.01340 0.01960 0.00280 0.00720 0.00980
O3 0.01170 0.01890 0.04690 0.00720 0.01480 0.02240
O4 0.01330 0.01420 0.04100 0.00510 0.01200 0.01810
O5 0.01200 0.01420 0.02920 0.00740 0.00970 0.01480
C2 0.01430 0.01450 0.02090 0.00440 0.00790 0.01160
O6 0.01260 0.01620 0.03440 0.00680 0.01120 0.01600
O7 0.01230 0.01730 0.04170 0.00640 0.01250 0.01920
O8 0.01750 0.01260 0.03720 0.00540 0.01400 0.01510
C3 0.01370 0.01390 0.02360 0.00310 0.00940 0.01080
O9 0.01330 0.01890 0.04330 0.00750 0.01220 0.02290
O10 0.01230 0.01830 0.03880 0.00770 0.01220 0.01950
O11 0.01080 0.01770 0.02940 0.00400 0.00910 0.01420
U2 0.01459 0.01152 0.01319 0.00350 0.00292 0.00546
O12 0.02480 0.03150 0.02750 0.00800 0.01240 0.01310
O13 0.02280 0.02210 0.02190 0.00270 0.00950 0.00620
C4 0.02390 0.01680 0.01900 0.00970 0.00560 0.00950
O14 0.04920 0.01590 0.02000 0.00900 -0.00530 0.00640
O15 0.02330 0.01440 0.01960 0.00380 0.00140 0.00670
O16 0.02800 0.02120 0.02190 0.01220 0.00580 0.01280
C5 0.01240 0.01440 0.01710 0.00200 0.00450 0.00850
O17 0.02210 0.01270 0.01830 0.00300 -0.00100 0.00640
O18 0.02360 0.01470 0.01570 0.00360 -0.00040 0.00660
O19 0.02140 0.01060 0.01950 0.00380 0.00490 0.00610
C6 0.01920 0.01640 0.01660 0.00410 0.00600 0.00620
O20 0.02650 0.01500 0.01860 0.00270 -0.00050 0.00620
O21 0.02860 0.01510 0.01820 0.00380 0.00090 0.00530
O22 0.01900 0.02230 0.02030 0.00290 -0.00060 0.00360
OW1 0.04450 0.02470 0.02620 0.00140 0.00220 0.00820
OW2 0.01680 0.02150 0.03130 0.00750 0.00990 0.01620
OW3 0.02880 0.04650 0.04140 0.01110 0.01340 0.02850
OW4 0.02370 0.02420 0.03070 0.01100 0.00650 0.00620
OW5 0.13500 0.06700 0.03030 0.06600 0.01300 0.01350
OW6 0.01880 0.01710 0.02470 0.00400 0.00790 0.00950
OW7 0.02390 0.03540 0.03120 0.01120 0.01000 0.01400
OW8 0.02310 0.02670 0.03420 0.00530 0.01020 0.00540
OW9 0.09300 0.08100 0.03980 0.06400 -0.00100 0.01200
OW10 0.02830 0.08200 0.03580 -0.00070 0.01430 0.00720
OW11 0.03010 0.03240 0.04250 -0.00320 -0.00360 0.02210
OW12 0.04190 0.04610 0.04480 0.01650 0.02310 0.02990
OW13 0.06100 0.04200 0.13200 -0.01280 -0.01000 0.04600
Wat14 0.05600 0.04700 0.12900 0.01490 0.05400 0.03800
Wat15 0.25200 0.04400 0.06000 0.03200 0.03100 0.01100
Wat16 0.26400 0.04200 0.11900 -0.03000 -0.02300 0.03300
Wat17 0.09600 0.11500 0.09000 -0.01600 0.01800 0.06900

loop_
_atom_site_label
_atom_site_fract_x
_atom_site_fract_y
_atom_site_fract_z
_atom_site_occupancy
_atom_site_U_iso_or_equiv
_atom_site_type_symbol
_atom_site_attached_hydrogens
Mg 0.41979 0.42236 0.02416 1.00000 0.01208 Mg 0
Ca1 0.48138 0.14003 -0.01359 1.00000 0.01200 Ca 0
Ca2 0.26561 0.28073 0.11208 1.00000 0.01607 Ca 0
Ca3 0.14312 0.49698 0.00952 1.00000 0.01470 Ca 0
Ca4 0.84563 -0.14801 0.60690 1.00000 0.02158 Ca 0
F1 0.42284 0.30237 0.07639 1.00000 0.01580 F 0
F2 0.28315 0.42011 0.04822 1.00000 0.01700 F 0
U1 0.78596 0.22272 0.02422 1.00000 0.01188 U 0
O1 0.74685 0.15651 -0.15750 1.00000 0.02270 O 0
O2 0.82393 0.28740 0.20660 1.00000 0.02470 O 0
C1 0.63670 0.36980 0.01250 1.00000 0.01330 C 0
O3 0.73351 0.39875 0.03040 1.00000 0.02190 O 0
O4 0.61109 0.27159 0.00150 1.00000 0.02010 O 0
O5 0.57073 0.43339 0.00700 1.00000 0.01590 O 0
C2 0.70970 0.00580 -0.00430 1.00000 0.01490 C 0
O6 0.65044 0.07884 -0.00280 1.00000 0.01870 O 0
O7 0.80697 0.03892 0.00970 1.00000 0.02090 O 0
O8 0.67681 -0.08996 -0.01980 1.00000 0.02000 O 0
C3 0.99990 0.30960 0.06240 1.00000 0.01560 C 0
O9 0.97519 0.21572 0.06430 1.00000 0.02120 O 0
O10 0.92175 0.36065 0.04830 1.00000 0.01980 O 0
O11 0.09083 0.34862 0.07370 1.00000 0.01760 O 0
U2 0.71226 0.02902 0.40906 1.00000 0.01376 U 0
O12 0.61179 0.02900 0.47980 1.00000 0.02740 O 0
O13 0.81365 0.02859 0.33900 1.00000 0.02360 O 0
C4 0.60960 0.15230 0.27970 1.00000 0.01980 C 0
O14 0.67760 0.19970 0.40220 1.00000 0.03370 O 0
O15 0.58873 0.04167 0.21630 1.00000 0.02130 O 0
O16 0.56460 0.20789 0.22350 1.00000 0.02320 O 0
C5 0.66720 -0.21500 0.25930 1.00000 0.01440 C 0
O17 0.61595 -0.15313 0.21350 1.00000 0.02030 O 0
O18 0.73345 -0.15961 0.38390 1.00000 0.02020 O 0
O19 0.65280 -0.32068 0.18880 1.00000 0.01820 O 0
C6 0.87800 0.13880 0.67110 1.00000 0.01810 C 0
O20 0.84375 0.03029 0.60600 1.00000 0.02300 O 0
O21 0.82359 0.19240 0.61300 1.00000 0.02360 O 0
O22 0.95725 0.18970 0.77920 1.00000 0.02510 O 0
OW1 0.49440 0.53980 0.23600 1.00000 0.03630 O 0
H1A 0.51220 0.60730 0.27450 1.00000 0.04400 H 0
H1B 0.51400 0.51840 0.29200 1.00000 0.04400 H 0
OW2 0.16162 0.16731 0.17310 1.00000 0.02130 O 0
H2A 0.16080 0.10280 0.12380 1.00000 0.02600 H 0
H2B 0.10300 0.17790 0.14990 1.00000 0.02600 H 0
OW3 0.39920 0.27700 0.31110 1.00000 0.03560 O 0
H3A 0.45580 0.26790 0.30580 1.00000 0.04300 H 0
H3B 0.38100 0.23620 0.33800 1.00000 0.04300 H 0
OW4 0.16557 0.17550 -0.12570 1.00000 0.02950 O 0
H4A 0.17770 0.11900 -0.17760 1.00000 0.03500 H 0
H4B 0.10490 0.17630 -0.15890 1.00000 0.03500 H 0
OW5 0.28960 0.45970 0.32240 1.00000 0.08400 O 0
H5A 0.28200 0.51830 0.32180 1.00000 0.10100 H 0
H5B 0.31130 0.47200 0.40050 1.00000 0.10100 H 0
OW6 0.03802 0.58768 0.15020 1.00000 0.02040 O 0
H6A 0.04320 0.65440 0.17700 1.00000 0.02400 H 0
H6B 0.05530 0.57720 0.21550 1.00000 0.02400 H 0
OW7 0.14060 0.36470 -0.22920 1.00000 0.03060 O 0
H7A 0.19970 0.36350 -0.22820 1.00000 0.03700 H 0
H7B 0.10960 0.38040 -0.28750 1.00000 0.03700 H 0
OW8 0.26404 0.63520 0.24510 1.00000 0.03160 O 0
H8A 0.23560 0.68260 0.28430 1.00000 0.03800 H 0
H8B 0.31920 0.66650 0.25270 1.00000 0.03800 H 0
OW9 0.95540 -0.27920 0.63100 1.00000 0.08240 O 0
H9A 1.00860 -0.26640 0.69340 1.00000 0.09900 H 0
H9B 0.95980 -0.32780 0.56270 1.00000 0.09900 H 0
OW10 0.96480 -0.14450 0.48490 1.00000 0.05650 O 0
H10A 1.02580 -0.11650 0.53110 1.00000 0.06800 H 0
H10B 0.96160 -0.20350 0.42180 1.00000 0.06800 H 0
OW11 0.99140 -0.01990 0.81230 1.00000 0.03790 O 0
H11A 1.04560 -0.02680 0.85720 1.00000 0.04600 H 0
H11B 0.99740 0.04510 0.82890 1.00000 0.04600 H 0
OW12 0.68160 -0.09630 0.64870 1.00000 0.03870 O 0
H12A 0.63110 -0.11940 0.57950 1.00000 0.04600 H 0
H12B 0.68290 -0.03130 0.69620 1.00000 0.04600 H 0
OW13 0.73010 -0.32980 0.46980 1.00000 0.08890 O 0
H13A 0.68720 -0.35250 0.39450 1.00000 0.10700 H 0
H13B 0.72740 -0.37880 0.49100 1.00000 0.10700 H 0
Wat14 0.46930 0.78330 0.34480 1.00000 0.07290 O 2
Wat15 0.91320 0.52590 0.39040 1.00000 0.13000 O 2
Wat16 0.65690 0.43760 0.36950 1.00000 0.17000 O 2
Wat17 0.12800 0.59980 0.42240 1.00000 0.09760 O 2
Wat18 0.51180 0.51300 0.45820 0.28000 7.09900 O 2

loop_
_cod_changelog_entry_id
_cod_changelog_entry_author
_cod_changelog_entry_date
_cod_changelog_entry_text
1
;cod-tools version 3.8.0
Id: cif_guess_AMCSD_atom_types 9574 2023-05-10 09:00:05Z saulius
;
2023-05-10T18:55:04+03:00
;Derived atom types and hydrogen counts
from atom names that follow the AMCSD naming convention
(Wat == water, O-H == hydroxyl).
;

loop_
_cod_related_entry_id
_cod_related_entry_database
_cod_related_entry_code
1 AMCSD 0018906
